data_7248817
loop_
_publ_author_name
'Delegkou, Maria-Ioanna'
'Panagiotou, Nikos'
'Papatriantafyllopoulou, Constantina'
'Tasiopoulos, Anastasios'
'Papaioannou, Dionissios'
'Perlepes, Spyros P.'
'Nastopoulos, Vassilios'

_publ_section_title
;
 Solvatomorphism with polar protic/aprotic and non-polar solvents in a
 series of complexes derived from the
 5-phenylimidazole/tetrafluoroborate/copper(ii) reaction system
;
_journal_issue 26
_journal_name_full CrystEngComm
_journal_page_first 3574
_journal_page_last 3592
_journal_paper_doi 10.1039/D4CE00304G
_journal_volume 26
_journal_year 2024
_chemical_formula_moiety 'C36 H32 B2 Cu F8 N8, 2(C4 H10 O)'
_chemical_formula_sum 'C44 H52 B2 Cu F8 N8 O2'
_chemical_formula_weight 962.09
_space_group_crystal_system triclinic
_space_group_IT_number 2
_space_group_name_Hall '-P 1'
_space_group_name_H-M_alt 'P -1'
_atom_sites_solution_hydrogens mixed
_atom_sites_solution_primary direct
_atom_sites_solution_secondary difmap
_audit_creation_method SHELXL-2019/3
_audit_update_record
;
2024-03-21 deposited with the CCDC.	2024-06-02 downloaded from the CCDC.
;
_cell_angle_alpha 110.200(13)
_cell_angle_beta 94.866(11)
_cell_angle_gamma 105.768(12)
_cell_formula_units_Z 1
_cell_length_a 9.2904(12)
_cell_length_b 9.9448(16)
_cell_length_c 14.0725(19)
_cell_measurement_reflns_used 2349
_cell_measurement_temperature 100(2)
_cell_measurement_theta_max 27.8880
_cell_measurement_theta_min 4.2450
_cell_volume 1151.1(3)
_computing_cell_refinement 'CrysAlisPro 1.171.38.43 (Rigaku OD, 2015)'
_computing_data_collection 'CrysAlisPro 1.171.38.43 (Rigaku OD, 2015)'
_computing_data_reduction 'CrysAlisPro 1.171.38.43 (Rigaku OD, 2015)'
_computing_molecular_graphics 'PLATON v.270519 (Spek, 2009); MERCURY v.2020.3.0 (Macrae et al. 2020)'
_computing_publication_material 'WINGX v.2018.3 (Farrugia, 2012); OLEX2 v.1.3.0 (Dolomanov et al., 2009)'
_computing_structure_refinement 'SHELXL-2019/3 (Sheldrick, 2019)'
_computing_structure_solution 'SIR92 (Altomare et al., 1994); SHELXT-2018/2 (Sheldrick, 2018)'
_diffrn_ambient_temperature 100(2)
_diffrn_detector_area_resol_mean 10.4223
_diffrn_measured_fraction_theta_full 0.997
_diffrn_measured_fraction_theta_max 0.997
_diffrn_measurement_device_type 'Oxford Diffraction SuperNova with Atlas CCD detector'
_diffrn_measurement_method '\w scans'
_diffrn_radiation_type MoK\a
_diffrn_radiation_wavelength 0.71073
_diffrn_reflns_av_R_equivalents 0.0614
_diffrn_reflns_av_unetI/netI 0.0885
_diffrn_reflns_Laue_measured_fraction_full 0.997
_diffrn_reflns_Laue_measured_fraction_max 0.997
_diffrn_reflns_limit_h_max 11
_diffrn_reflns_limit_h_min -11
_diffrn_reflns_limit_k_max 10
_diffrn_reflns_limit_k_min -12
_diffrn_reflns_limit_l_max 17
_diffrn_reflns_limit_l_min -15
_diffrn_reflns_number 8798
_diffrn_reflns_point_group_measured_fraction_full 0.997
_diffrn_reflns_point_group_measured_fraction_max 0.997
_diffrn_reflns_theta_full 25.242
_diffrn_reflns_theta_max 25.500
_diffrn_reflns_theta_min 2.899
_diffrn_source 'SuperNova (Mo) X-ray Source'
_exptl_absorpt_coefficient_mu 0.553
_exptl_absorpt_correction_T_max 1.00000
_exptl_absorpt_correction_T_min 0.59984
_exptl_absorpt_correction_type multi-scan
_exptl_absorpt_process_details
;
CrysAlisPro 1.171.38.43 (Rigaku Oxford Diffraction, 2015)
Empirical absorption correction using spherical harmonics,
 implemented in SCALE3 ABSPACK scaling algorithm.
;
_exptl_crystal_colour 'pale purple'
_exptl_crystal_density_diffrn 1.388
_exptl_crystal_density_method 'not measured'
_exptl_crystal_description prism
_exptl_crystal_F_000 499
_exptl_crystal_recrystallization_method 'Re-crystallisation from solvent: iso-butanol/n-hexane'
_exptl_crystal_size_max 0.17
_exptl_crystal_size_mid 0.13
_exptl_crystal_size_min 0.10
_refine_diff_density_max 0.394
_refine_diff_density_min -1.008
_refine_diff_density_rms 0.080
_refine_ls_extinction_method none
_refine_ls_goodness_of_fit_ref 1.051
_refine_ls_hydrogen_treatment mixed
_refine_ls_matrix_type full
_refine_ls_number_parameters 413
_refine_ls_number_reflns 4261
_refine_ls_number_restraints 415
_refine_ls_restrained_S_all 1.056
_refine_ls_R_factor_all 0.0796
_refine_ls_R_factor_gt 0.0565
_refine_ls_shift/su_max 0.001
_refine_ls_shift/su_mean 0.000
_refine_ls_structure_factor_coef Fsqd
_refine_ls_weighting_details 'w=1/[\s^2^(Fo^2^)+(0.0573P)^2^+0.5994P] where P=(Fo^2^+2Fc^2^)/3'
_refine_ls_weighting_scheme calc
_refine_ls_wR_factor_gt 0.1292
_refine_ls_wR_factor_ref 0.1503
_reflns_Friedel_coverage 0.000
_reflns_number_gt 3222
_reflns_number_total 4261
_reflns_threshold_expression 'I > 2\s(I)'
_cod_data_source_file d4ce00304g2.cif
_cod_data_source_block 7
_cod_depositor_comments 'Adding full bibliography for 7248805--7248823.cif.'
_cod_database_code 7248817
_shelx_shelxl_version_number 2019/3
_shelx_space_group_comment
;
The symmetry employed for this shelxl refinement is uniquely defined
by the following loop, which should always be used as a source of
symmetry information in preference to the above space-group names.
They are only intended as comments.
;
_shelx_estimated_absorpt_t_min 0.912
_shelx_estimated_absorpt_t_max 0.947

loop_
_space_group_symop_operation_xyz
'x, y, z'
'-x, -y, -z'

loop_
_atom_site_label
_atom_site_type_symbol
_atom_site_fract_x
_atom_site_fract_y
_atom_site_fract_z
_atom_site_U_iso_or_equiv
_atom_site_adp_type
_atom_site_occupancy
_atom_site_site_symmetry_order
_atom_site_calc_flag
_atom_site_refinement_flags_posn
_atom_site_refinement_flags_adp
_atom_site_refinement_flags_occupancy
_atom_site_disorder_assembly
_atom_site_disorder_group
Cu Cu 0.500000 0.500000 0.500000 0.0248(2) Uani 1 2 d S . P . .
N1A N 0.2834(3) 0.1656(3) 0.5976(2) 0.0216(6) Uani 1 1 d D . . . .
H1A H 0.284(4) 0.086(3) 0.605(3) 0.032 Uiso 1 1 d D U . . .
C2A C 0.3975(4) 0.2433(4) 0.5659(2) 0.0226(7) Uani 1 1 d . . . . .
H2A H 0.489016 0.220002 0.555507 0.027 Uiso 1 1 calc R U . . .
N3A N 0.3653(3) 0.3564(3) 0.55122(18) 0.0224(6) Uani 1 1 d . . . . .
C4A C 0.2233(3) 0.3500(3) 0.5737(2) 0.0218(7) Uani 1 1 d . . . . .
H4A H 0.170257 0.417746 0.569670 0.026 Uiso 1 1 calc R U . . .
C5A C 0.1699(4) 0.2304(3) 0.6029(2) 0.0196(7) Uani 1 1 d . . . . .
C6A C 0.0255(4) 0.1750(4) 0.6334(2) 0.0225(7) Uani 1 1 d . . . . .
C7A C -0.0258(4) 0.0295(4) 0.6341(2) 0.0235(7) Uani 1 1 d . . . . .
H7A H 0.034318 -0.035437 0.615350 0.028 Uiso 1 1 calc R U . . .
C8A C -0.1631(4) -0.0201(4) 0.6618(2) 0.0307(8) Uani 1 1 d . . . . .
H8A H -0.196388 -0.118615 0.662879 0.037 Uiso 1 1 calc R U . . .
C9A C -0.2532(4) 0.0724(4) 0.6880(3) 0.0359(9) Uani 1 1 d . . . . .
H9A H -0.348407 0.037328 0.706234 0.043 Uiso 1 1 calc R U . . .
C10A C -0.2029(4) 0.2169(5) 0.6875(3) 0.0377(9) Uani 1 1 d . . . . .
H10A H -0.264035 0.280934 0.705319 0.045 Uiso 1 1 calc R U . . .
C11A C -0.0645(4) 0.2679(4) 0.6613(3) 0.0332(8) Uani 1 1 d . . . . .
H11A H -0.030286 0.367535 0.662217 0.040 Uiso 1 1 calc R U . . .
N1B N 0.8481(4) 0.6596(4) 0.7553(2) 0.0367(8) Uani 1 1 d D U . . .
H1B H 0.935(3) 0.667(5) 0.779(3) 0.055 Uiso 1 1 d D U . . .
C2B C 0.7897(4) 0.5865(4) 0.6538(2) 0.0320(8) Uani 1 1 d . U . . .
H2B H 0.842149 0.540740 0.603459 0.038 Uiso 1 1 calc R U . . .
N3B N 0.6475(3) 0.5876(3) 0.63425(19) 0.0278(7) Uani 1 1 d . U . . .
C4B C 0.6164(4) 0.6639(4) 0.7271(2) 0.0376(9) Uani 1 1 d . U . . .
H4B H 0.522651 0.682342 0.737371 0.045 Uiso 1 1 calc R U . . .
C5B C 0.7417(4) 0.7094(4) 0.8030(2) 0.0405(10) Uani 1 1 d D U . . .
C6B C 0.7526(5) 0.8162(6) 0.9181(3) 0.0211(19) Uani 0.5 1 d DG U P A 1
C7B C 0.8935(4) 0.8595(6) 0.9819(3) 0.0283(15) Uani 0.5 1 d G U P A 1
H7B H 0.978299 0.841255 0.952753 0.034 Uiso 0.5 1 calc R U P A 1
C8B C 0.9103(5) 0.9294(6) 1.0883(3) 0.0300(15) Uani 0.5 1 d G U P A 1
H8B H 1.006597 0.959014 1.131867 0.036 Uiso 0.5 1 calc R U P A 1
C9B C 0.7862(6) 0.9561(6) 1.1309(3) 0.031(2) Uani 0.5 1 d G U P A 1
H9B H 0.797718 1.003905 1.203580 0.037 Uiso 0.5 1 calc R U P A 1
C10B C 0.6453(5) 0.9128(6) 1.0671(4) 0.0291(17) Uani 0.5 1 d G U P A 1
H10B H 0.560538 0.931037 1.096182 0.035 Uiso 0.5 1 calc R U P A 1
C11B C 0.6285(4) 0.8429(6) 0.9607(4) 0.0270(19) Uani 0.5 1 d G U P A 1
H11B H 0.532236 0.813277 0.917069 0.032 Uiso 0.5 1 calc R U P A 1
C6C C 0.7774(6) 0.7747(5) 0.9142(2) 0.0210(19) Uani 0.5 1 d DG U P A 2
C7C C 0.8808(5) 0.7545(5) 0.9811(3) 0.0271(15) Uani 0.5 1 d G U P A 2
H7C H 0.936760 0.687687 0.954356 0.032 Uiso 0.5 1 calc R U P A 2
C8C C 0.9022(5) 0.8321(6) 1.0871(3) 0.0328(16) Uani 0.5 1 d G U P A 2
H8C H 0.972838 0.818273 1.132841 0.039 Uiso 0.5 1 calc R U P A 2
C9C C 0.8202(6) 0.9299(6) 1.1262(3) 0.029(2) Uani 0.5 1 d G U P A 2
H9C H 0.834884 0.982901 1.198665 0.034 Uiso 0.5 1 calc R U P A 2
C10C C 0.7169(6) 0.9501(5) 1.0593(4) 0.0290(18) Uani 0.5 1 d G U P A 2
H10C H 0.660851 1.016944 1.086006 0.035 Uiso 0.5 1 calc R U P A 2
C11C C 0.6954(5) 0.8725(5) 0.9533(4) 0.0261(18) Uani 0.5 1 d G U P A 2
H11C H 0.624771 0.886360 0.907521 0.031 Uiso 0.5 1 calc R U P A 2
B B 0.2746(5) 0.7630(5) 0.6226(3) 0.0403(10) Uani 1 1 d D U . . .
F1 F 0.3524(2) 0.6803(2) 0.55873(14) 0.0337(5) Uani 1 1 d . U . . .
F2A F 0.2882(8) 0.9065(7) 0.6348(4) 0.0418(13) Uani 0.5 1 d . U P B 1
F3A F 0.3648(6) 0.8051(6) 0.7199(4) 0.0377(11) Uani 0.5 1 d . U P B 1
F4A F 0.1196(10) 0.6670(8) 0.5840(7) 0.0437(16) Uani 0.5 1 d D U P B 1
F2B F 0.3247(7) 0.8972(7) 0.5988(4) 0.0423(14) Uani 0.5 1 d D U P B 2
F3B F 0.2908(6) 0.7576(6) 0.7254(3) 0.0348(11) Uani 0.5 1 d D U P B 2
F4B F 0.1254(11) 0.7098(8) 0.6054(7) 0.0426(16) Uani 0.5 1 d . U P B 2
OA1 O 0.1599(10) 0.6700(12) 0.8200(6) 0.0283(15) Uani 0.5 1 d D U P C 1
HA1 H 0.233(6) 0.696(10) 0.792(6) 0.042 Uiso 0.5 1 d D U P D 1
C12A C 0.2488(9) 0.7226(9) 0.9229(5) 0.0319(16) Uani 0.5 1 d . U P C 1
H12A H 0.203342 0.787338 0.973317 0.048 Uiso 0.5 1 calc R U P C 1
H12B H 0.354185 0.783814 0.926227 0.048 Uiso 0.5 1 calc R U P C 1
C13A C 0.2519(10) 0.5883(11) 0.9499(7) 0.0328(19) Uani 0.5 1 d . U P C 1
H13A H 0.144660 0.520661 0.937090 0.049 Uiso 0.5 1 calc R U P C 1
C14A C 0.3211(10) 0.6462(10) 1.0648(6) 0.044(2) Uani 0.5 1 d . U P C 1
H14A H 0.324122 0.560466 1.083283 0.065 Uiso 0.5 1 calc R U P C 1
H14B H 0.258559 0.699139 1.105702 0.065 Uiso 0.5 1 calc R U P C 1
H14C H 0.424956 0.716001 1.078951 0.065 Uiso 0.5 1 calc R U P C 1
C15A C 0.341(3) 0.498(3) 0.886(2) 0.035(3) Uani 0.5 1 d . U P C 1
H15A H 0.345198 0.416058 0.907974 0.053 Uiso 0.5 1 calc R U P C 1
H15B H 0.445154 0.564581 0.894349 0.053 Uiso 0.5 1 calc R U P C 1
H15C H 0.291231 0.455447 0.812620 0.053 Uiso 0.5 1 calc R U P C 1
OB1 O 0.1041(7) 0.6405(9) 0.8400(5) 0.0301(15) Uani 0.5 1 d D U P E 2
HB1 H 0.162(13) 0.67(2) 0.802(10) 0.045 Uiso 0.5 1 d D U P F 2
C12B C 0.1738(9) 0.6577(9) 0.9405(5) 0.0301(16) Uani 0.5 1 d . U P E 2
H12C H 0.105989 0.683871 0.989602 0.045 Uiso 0.5 1 calc R U P E 2
H12D H 0.271348 0.742205 0.964951 0.045 Uiso 0.5 1 calc R U P E 2
C13B C 0.2040(11) 0.5148(11) 0.9399(8) 0.035(2) Uani 0.5 1 d . U P E 2
H13B H 0.105204 0.429644 0.912715 0.053 Uiso 0.5 1 calc R U P E 2
C14B C 0.2604(9) 0.5406(10) 1.0530(6) 0.044(2) Uani 0.5 1 d . U P E 2
H14D H 0.180752 0.557670 1.092607 0.066 Uiso 0.5 1 calc R U P E 2
H14E H 0.352585 0.629280 1.082869 0.066 Uiso 0.5 1 calc R U P E 2
H14F H 0.283713 0.451300 1.055323 0.066 Uiso 0.5 1 calc R U P E 2
C15B C 0.317(3) 0.472(3) 0.873(2) 0.040(4) Uani 0.5 1 d . U P E 2
H15D H 0.318711 0.370638 0.865447 0.060 Uiso 0.5 1 calc R U P E 2
H15E H 0.419028 0.545302 0.904717 0.060 Uiso 0.5 1 calc R U P E 2
H15F H 0.285966 0.471542 0.804200 0.060 Uiso 0.5 1 calc R U P E 2

loop_
_atom_site_aniso_label
_atom_site_aniso_U_11
_atom_site_aniso_U_22
_atom_site_aniso_U_33
_atom_site_aniso_U_23
_atom_site_aniso_U_13
_atom_site_aniso_U_12
Cu 0.0312(3) 0.0166(3) 0.0202(3) 0.0099(2) -0.0049(2) -0.0030(2)
N1A 0.0282(14) 0.0123(13) 0.0289(14) 0.0124(12) 0.0033(11) 0.0087(11)
C2A 0.0234(16) 0.0188(17) 0.0251(16) 0.0104(13) 0.0022(13) 0.0041(13)
N3A 0.0320(15) 0.0145(14) 0.0186(13) 0.0085(11) -0.0015(11) 0.0035(11)
C4A 0.0262(17) 0.0165(16) 0.0230(16) 0.0079(13) 0.0008(13) 0.0080(13)
C5A 0.0321(17) 0.0134(15) 0.0137(14) 0.0043(12) 0.0015(12) 0.0099(13)
C6A 0.0288(17) 0.0174(16) 0.0188(15) 0.0067(13) -0.0004(13) 0.0053(13)
C7A 0.0303(17) 0.0173(17) 0.0196(15) 0.0039(13) 0.0021(13) 0.0074(14)
C8A 0.0349(19) 0.0204(18) 0.0274(17) 0.0071(14) 0.0025(15) -0.0018(15)
C9A 0.0246(18) 0.043(2) 0.0285(18) 0.0058(17) 0.0038(15) 0.0032(17)
C10A 0.039(2) 0.042(2) 0.039(2) 0.0141(18) 0.0093(17) 0.0241(18)
C11A 0.043(2) 0.027(2) 0.039(2) 0.0182(16) 0.0110(17) 0.0182(16)
N1B 0.0404(17) 0.0304(17) 0.0282(15) 0.0181(13) -0.0109(13) -0.0091(14)
C2B 0.0410(19) 0.0209(18) 0.0248(16) 0.0118(14) -0.0085(15) -0.0038(15)
N3B 0.0316(15) 0.0214(15) 0.0198(13) 0.0106(11) -0.0073(11) -0.0075(12)
C4B 0.0373(18) 0.039(2) 0.0214(17) 0.0142(15) 0.0003(14) -0.0121(16)
C5B 0.036(2) 0.045(2) 0.0256(17) 0.0214(16) -0.0039(14) -0.0173(17)
C6B 0.027(4) 0.012(4) 0.021(3) 0.006(3) -0.003(3) 0.002(3)
C7B 0.027(3) 0.022(4) 0.034(3) 0.011(3) 0.000(3) 0.007(3)
C8B 0.035(4) 0.022(4) 0.025(3) 0.006(3) -0.004(3) 0.004(3)
C9B 0.045(4) 0.020(4) 0.025(4) 0.009(3) -0.003(3) 0.009(4)
C10B 0.036(4) 0.016(4) 0.034(3) 0.007(3) 0.002(3) 0.009(3)
C11B 0.022(4) 0.017(4) 0.035(3) 0.006(3) -0.005(3) 0.003(3)
C6C 0.028(4) 0.009(3) 0.028(3) 0.013(3) 0.004(3) 0.002(3)
C7C 0.031(3) 0.022(4) 0.021(3) 0.005(3) -0.003(3) 0.005(3)
C8C 0.032(4) 0.035(4) 0.028(3) 0.011(3) -0.003(3) 0.009(3)
C9C 0.039(4) 0.026(4) 0.015(4) 0.004(3) -0.001(3) 0.008(3)
C10C 0.030(4) 0.016(4) 0.031(3) 0.000(3) -0.001(3) 0.006(3)
C11C 0.018(4) 0.019(4) 0.030(3) 0.005(3) -0.009(3) -0.002(3)
B 0.062(2) 0.0261(19) 0.0366(19) 0.0119(16) -0.0025(18) 0.0233(18)
F1 0.0421(11) 0.0262(11) 0.0376(11) 0.0163(9) 0.0037(9) 0.0143(9)
F2A 0.069(3) 0.022(2) 0.049(3) 0.015(2) 0.022(2) 0.032(2)
F3A 0.047(3) 0.035(2) 0.031(2) 0.0104(18) 0.006(2) 0.018(2)
F4A 0.051(2) 0.033(3) 0.050(3) 0.008(2) 0.023(2) 0.024(2)
F2B 0.062(3) 0.024(2) 0.050(3) 0.015(2) 0.011(2) 0.026(2)
F3B 0.048(3) 0.037(2) 0.0317(19) 0.0194(18) 0.011(2) 0.023(2)
F4B 0.058(3) 0.034(3) 0.041(3) 0.009(2) 0.022(2) 0.025(3)
OA1 0.023(4) 0.029(4) 0.034(4) 0.017(3) -0.002(3) 0.006(3)
C12A 0.030(4) 0.026(4) 0.040(4) 0.016(3) 0.002(3) 0.007(3)
C13A 0.038(5) 0.034(5) 0.031(3) 0.015(4) 0.003(3) 0.015(4)
C14A 0.053(5) 0.041(5) 0.034(3) 0.016(4) 0.002(3) 0.011(4)
C15A 0.042(7) 0.030(8) 0.034(6) 0.012(5) 0.001(5) 0.016(6)
OB1 0.026(4) 0.037(4) 0.035(3) 0.025(2) 0.003(3) 0.010(3)
C12B 0.036(4) 0.031(4) 0.031(3) 0.018(3) -0.001(3) 0.015(3)
C13B 0.036(5) 0.032(5) 0.047(4) 0.024(5) 0.004(4) 0.016(4)
C14B 0.043(4) 0.046(5) 0.048(4) 0.030(4) 0.000(3) 0.010(4)
C15B 0.047(8) 0.027(7) 0.049(7) 0.013(6) 0.005(6) 0.021(6)

loop_
_atom_type_symbol
_atom_type_description
_atom_type_scat_dispersion_real
_atom_type_scat_dispersion_imag
_atom_type_scat_source
C C 0.0033 0.0016 'International Tables Vol C Tables 4.2.6.8 and 6.1.1.4'
H H 0.0000 0.0000 'International Tables Vol C Tables 4.2.6.8 and 6.1.1.4'
B B 0.0013 0.0007 'International Tables Vol C Tables 4.2.6.8 and 6.1.1.4'
Cu Cu 0.3201 1.2651 'International Tables Vol C Tables 4.2.6.8 and 6.1.1.4'
F F 0.0171 0.0103 'International Tables Vol C Tables 4.2.6.8 and 6.1.1.4'
N N 0.0061 0.0033 'International Tables Vol C Tables 4.2.6.8 and 6.1.1.4'
O O 0.0106 0.0060 'International Tables Vol C Tables 4.2.6.8 and 6.1.1.4'

loop_
_geom_angle_atom_site_label_1
_geom_angle_atom_site_label_2
_geom_angle_atom_site_label_3
_geom_angle
_geom_angle_site_symmetry_1
_geom_angle_site_symmetry_3
_geom_angle_publ_flag
N3B Cu N3B 180.0 . 2_666 ?
N3B Cu N3A 89.10(10) . . ?
N3B Cu N3A 90.90(10) 2_666 . ?
N3B Cu N3A 90.90(10) . 2_666 ?
N3B Cu N3A 89.10(10) 2_666 2_666 ?
N3A Cu N3A 180.00(11) . 2_666 ?
C2A N1A C5A 108.6(3) . . ?
C2A N1A H1A 122(3) . . ?
C5A N1A H1A 129(3) . . ?
N3A C2A N1A 110.5(3) . . ?
N3A C2A H2A 124.7 . . ?
N1A C2A H2A 124.7 . . ?
C2A N3A C4A 106.5(3) . . ?
C2A N3A Cu 124.7(2) . . ?
C4A N3A Cu 128.8(2) . . ?
C5A C4A N3A 109.4(3) . . ?
C5A C4A H4A 125.3 . . ?
N3A C4A H4A 125.3 . . ?
C4A C5A N1A 105.0(3) . . ?
C4A C5A C6A 130.7(3) . . ?
N1A C5A C6A 124.4(3) . . ?
C11A C6A C7A 118.7(3) . . ?
C11A C6A C5A 119.5(3) . . ?
C7A C6A C5A 121.7(3) . . ?
C8A C7A C6A 120.3(3) . . ?
C8A C7A H7A 119.8 . . ?
C6A C7A H7A 119.8 . . ?
C7A C8A C9A 120.6(3) . . ?
C7A C8A H8A 119.7 . . ?
C9A C8A H8A 119.7 . . ?
C8A C9A C10A 119.3(3) . . ?
C8A C9A H9A 120.3 . . ?
C10A C9A H9A 120.3 . . ?
C11A C10A C9A 120.3(4) . . ?
C11A C10A H10A 119.8 . . ?
C9A C10A H10A 119.8 . . ?
C10A C11A C6A 120.7(3) . . ?
C10A C11A H11A 119.7 . . ?
C6A C11A H11A 119.7 . . ?
C2B N1B C5B 108.7(3) . . ?
C2B N1B H1B 121(3) . . ?
C5B N1B H1B 130(3) . . ?
N3B C2B N1B 109.8(4) . . ?
N3B C2B H2B 125.1 . . ?
N1B C2B H2B 125.1 . . ?
C2B N3B C4B 106.3(3) . . ?
C2B N3B Cu 129.6(3) . . ?
C4B N3B Cu 124.1(3) . . ?
N3B C4B C5B 109.1(4) . . ?
N3B C4B H4B 125.4 . . ?
C5B C4B H4B 125.4 . . ?
N1B C5B C4B 106.0(3) . . ?
N1B C5B C6C 116.5(4) . . ?
C4B C5B C6C 136.8(4) . . ?
N1B C5B C6B 130.8(3) . . ?
C4B C5B C6B 122.7(4) . . ?
C7B C6B C11B 120.0 . . ?
C7B C6B C5B 114.2(3) . . ?
C11B C6B C5B 124.6(3) . . ?
C8B C7B C6B 120.0 . . ?
C8B C7B H7B 120.0 . . ?
C6B C7B H7B 120.0 . . ?
C7B C8B C9B 120.0 . . ?
C7B C8B H8B 120.0 . . ?
C9B C8B H8B 120.0 . . ?
C8B C9B C10B 120.0 . . ?
C8B C9B H9B 120.0 . . ?
C10B C9B H9B 120.0 . . ?
C9B C10B C11B 120.0 . . ?
C9B C10B H10B 120.0 . . ?
C11B C10B H10B 120.0 . . ?
C10B C11B C6B 120.0 . . ?
C10B C11B H11B 120.0 . . ?
C6B C11B H11B 120.0 . . ?
C7C C6C C11C 120.0 . . ?
C7C C6C C5B 128.8(4) . . ?
C11C C6C C5B 111.2(4) . . ?
C8C C7C C6C 120.0 . . ?
C8C C7C H7C 120.0 . . ?
C6C C7C H7C 120.0 . . ?
C7C C8C C9C 120.0 . . ?
C7C C8C H8C 120.0 . . ?
C9C C8C H8C 120.0 . . ?
C10C C9C C8C 120.0 . . ?
C10C C9C H9C 120.0 . . ?
C8C C9C H9C 120.0 . . ?
C9C C10C C11C 120.0 . . ?
C9C C10C H10C 120.0 . . ?
C11C C10C H10C 120.0 . . ?
C10C C11C C6C 120.0 . . ?
C10C C11C H11C 120.0 . . ?
C6C C11C H11C 120.0 . . ?
F4B B F1 118.9(4) . . ?
F2A B F1 122.3(4) . . ?
F2A B F3A 93.9(4) . . ?
F1 B F3A 100.8(4) . . ?
F2A B F4A 111.2(6) . . ?
F1 B F4A 102.5(4) . . ?
F3A B F4A 127.9(6) . . ?
F4B B F3B 92.8(6) . . ?
F1 B F3B 112.7(4) . . ?
F4B B F2B 111.0(6) . . ?
F1 B F2B 96.9(4) . . ?
F3B B F2B 126.4(4) . . ?
C12A OA1 HA1 97(5) . . ?
OA1 C12A C13A 109.7(7) . . ?
OA1 C12A H12A 109.7 . . ?
C13A C12A H12A 109.7 . . ?
OA1 C12A H12B 109.7 . . ?
C13A C12A H12B 109.7 . . ?
H12A C12A H12B 108.2 . . ?
C15A C13A C12A 112.1(14) . . ?
C15A C13A C14A 110.3(13) . . ?
C12A C13A C14A 108.6(7) . . ?
C15A C13A H13A 108.6 . . ?
C12A C13A H13A 108.6 . . ?
C14A C13A H13A 108.6 . . ?
C13A C14A H14A 109.5 . . ?
C13A C14A H14B 109.5 . . ?
H14A C14A H14B 109.5 . . ?
C13A C14A H14C 109.5 . . ?
H14A C14A H14C 109.5 . . ?
H14B C14A H14C 109.5 . . ?
C13A C15A H15A 109.5 . . ?
C13A C15A H15B 109.5 . . ?
H15A C15A H15B 109.5 . . ?
C13A C15A H15C 109.5 . . ?
H15A C15A H15C 109.5 . . ?
H15B C15A H15C 109.5 . . ?
C12B OB1 HB1 118(10) . . ?
OB1 C12B C13B 112.2(7) . . ?
OB1 C12B H12C 109.2 . . ?
C13B C12B H12C 109.2 . . ?
OB1 C12B H12D 109.2 . . ?
C13B C12B H12D 109.2 . . ?
H12C C12B H12D 107.9 . . ?
C12B C13B C15B 113.1(14) . . ?
C12B C13B C14B 107.3(7) . . ?
C15B C13B C14B 111.5(14) . . ?
C12B C13B H13B 108.3 . . ?
C15B C13B H13B 108.3 . . ?
C14B C13B H13B 108.3 . . ?
C13B C14B H14D 109.5 . . ?
C13B C14B H14E 109.5 . . ?
H14D C14B H14E 109.5 . . ?
C13B C14B H14F 109.5 . . ?
H14D C14B H14F 109.5 . . ?
H14E C14B H14F 109.5 . . ?
C13B C15B H15D 109.5 . . ?
C13B C15B H15E 109.5 . . ?
H15D C15B H15E 109.5 . . ?
C13B C15B H15F 109.5 . . ?
H15D C15B H15F 109.5 . . ?
H15E C15B H15F 109.5 . . ?

loop_
_geom_bond_atom_site_label_1
_geom_bond_atom_site_label_2
_geom_bond_distance
_geom_bond_site_symmetry_2
_geom_bond_publ_flag
Cu N3B 1.995(2) . ?
Cu N3B 1.995(2) 2_666 ?
Cu N3A 2.005(2) . ?
Cu N3A 2.005(2) 2_666 ?
N1A C2A 1.338(4) . ?
N1A C5A 1.373(4) . ?
N1A H1A 0.842(19) . ?
C2A N3A 1.316(4) . ?
C2A H2A 0.9500 . ?
N3A C4A 1.372(4) . ?
C4A C5A 1.371(4) . ?
C4A H4A 0.9500 . ?
C5A C6A 1.465(4) . ?
C6A C11A 1.389(5) . ?
C6A C7A 1.398(4) . ?
C7A C8A 1.378(5) . ?
C7A H7A 0.9500 . ?
C8A C9A 1.385(5) . ?
C8A H8A 0.9500 . ?
C9A C10A 1.387(5) . ?
C9A H9A 0.9500 . ?
C10A C11A 1.379(5) . ?
C10A H10A 0.9500 . ?
C11A H11A 0.9500 . ?
N1B C2B 1.342(4) . ?
N1B C5B 1.350(5) . ?
N1B H1B 0.827(19) . ?
C2B N3B 1.331(5) . ?
C2B H2B 0.9500 . ?
N3B C4B 1.366(5) . ?
C4B C5B 1.367(5) . ?
C4B H4B 0.9500 . ?
C5B C6C 1.439(4) . ?
C5B C6B 1.577(5) . ?
C6B C7B 1.3900 . ?
C6B C11B 1.3900 . ?
C7B C8B 1.3900 . ?
C7B H7B 0.9500 . ?
C8B C9B 1.3900 . ?
C8B H8B 0.9500 . ?
C9B C10B 1.3900 . ?
C9B H9B 0.9500 . ?
C10B C11B 1.3900 . ?
C10B H10B 0.9500 . ?
C11B H11B 0.9500 . ?
C6C C7C 1.3900 . ?
C6C C11C 1.3900 . ?
C7C C8C 1.3900 . ?
C7C H7C 0.9500 . ?
C8C C9C 1.3900 . ?
C8C H8C 0.9500 . ?
C9C C10C 1.3900 . ?
C9C H9C 0.9500 . ?
C10C C11C 1.3900 . ?
C10C H10C 0.9500 . ?
C11C H11C 0.9500 . ?
B F4B 1.310(11) . ?
B F2A 1.345(8) . ?
B F1 1.389(5) . ?
B F3A 1.404(6) . ?
B F4A 1.429(8) . ?
B F3B 1.462(5) . ?
B F2B 1.452(6) . ?
OA1 C12A 1.446(11) . ?
OA1 HA1 0.84(2) . ?
C12A C13A 1.515(12) . ?
C12A H12A 0.9900 . ?
C12A H12B 0.9900 . ?
C13A C15A 1.51(3) . ?
C13A C14A 1.529(11) . ?
C13A H13A 1.0000 . ?
C14A H14A 0.9800 . ?
C14A H14B 0.9800 . ?
C14A H14C 0.9800 . ?
C15A H15A 0.9800 . ?
C15A H15B 0.9800 . ?
C15A H15C 0.9800 . ?
OB1 C12B 1.438(9) . ?
OB1 HB1 0.84(2) . ?
C12B C13B 1.519(11) . ?
C12B H12C 0.9900 . ?
C12B H12D 0.9900 . ?
C13B C15B 1.52(3) . ?
C13B C14B 1.541(12) . ?
C13B H13B 1.0000 . ?
C14B H14D 0.9800 . ?
C14B H14E 0.9800 . ?
C14B H14F 0.9800 . ?
C15B H15D 0.9800 . ?
C15B H15E 0.9800 . ?
C15B H15F 0.9800 . ?

loop_
_geom_hbond_atom_site_label_D
_geom_hbond_atom_site_label_H
_geom_hbond_atom_site_label_A
_geom_hbond_distance_DH
_geom_hbond_distance_HA
_geom_hbond_distance_DA
_geom_hbond_angle_DHA
_geom_hbond_site_symmetry_A
_geom_hbond_publ_flag
N1A H1A F2A^a 0.842(19) 1.97(2) 2.812(7) 176(3) 1_545 yes
N1A H1A F2B^b 0.842(19) 1.98(2) 2.804(7) 164(4) 1_545 yes
N1B H1B OA1^a 0.827(19) 2.10(2) 2.925(10) 172(4) 1_655 yes
N1B H1B OB1^b 0.827(19) 1.84(2) 2.652(8) 165(4) 1_655 yes
OA1^a HA1^a F3A^a 0.84(2) 1.99(4) 2.790(9) 160(9) . yes
